data_2202472
loop_
_publ_author_name
'Zhou, Li-shan'
'Feng, Ya-Qing'
'Bo Gao'
'Da-xin Shi'
'Li, Xiao-Fang'

_publ_section_title
;
 4,5,6,7-Tetrachloro-2-(1-naphthyl)isoindole-1,3-dione acetone solvate
;
_journal_issue 7
_journal_name_full 'Acta Crystallographica Section E'
_journal_page_first o1066
_journal_page_last o1067
_journal_paper_doi 10.1107/S1600536803014077
_journal_volume 59
_journal_year 2003
_chemical_formula_iupac 'C18 H7 Cl4 N O2, C3 H6 O'
_chemical_formula_moiety 'C18 H7 Cl4 N O2, C3 H6 O'
_chemical_formula_sum 'C21 H13 Cl4 N O3'
_chemical_formula_weight 469.12
_chemical_name_systematic
;
4,5,6,7-Tetrachloro-2-(naphthalen-1-yl)isoindole-1,3-dione acetone solvate
;
_space_group_IT_number 2
_symmetry_cell_setting triclinic
_symmetry_space_group_name_Hall '-P 1'
_symmetry_space_group_name_H-M 'P -1'
_cell_angle_alpha 94.985(6)
_cell_angle_beta 91.165(6)
_cell_angle_gamma 114.879(5)
_cell_formula_units_Z 2
_cell_length_a 7.706(3)
_cell_length_b 9.007(3)
_cell_length_c 16.213(6)
_cell_measurement_reflns_used 899
_cell_measurement_temperature 293(2)
_cell_measurement_theta_max 26.19
_cell_measurement_theta_min 2.51
_cell_volume 1015.0(6)
_computing_cell_refinement SMART
_computing_data_collection 'SMART (Bruker, 1997)'
_computing_data_reduction 'SAINT (Bruker, 1997)'
_computing_molecular_graphics 'SHELXTL (Bruker, 1997)'
_computing_publication_material SHELXTL
_computing_structure_refinement 'SHELXL97 (Sheldrick, 1997)'
_computing_structure_solution 'SHELXS97 (Sheldrick, 1997)'
_diffrn_ambient_temperature 293(2)
_diffrn_measured_fraction_theta_full 0.995
_diffrn_measured_fraction_theta_max 0.995
_diffrn_measurement_device_type 'Bruker SMART CCD area-detector'
_diffrn_measurement_method '\f and \w'
_diffrn_radiation_monochromator graphite
_diffrn_radiation_source 'fine-focus sealed tube'
_diffrn_radiation_type MoK\a
_diffrn_radiation_wavelength 0.71073
_diffrn_reflns_av_R_equivalents 0.0172
_diffrn_reflns_av_sigmaI/netI 0.0378
_diffrn_reflns_limit_h_max 8
_diffrn_reflns_limit_h_min -9
_diffrn_reflns_limit_k_max 10
_diffrn_reflns_limit_k_min -10
_diffrn_reflns_limit_l_max 10
_diffrn_reflns_limit_l_min -19
_diffrn_reflns_number 4239
_diffrn_reflns_theta_full 25.02
_diffrn_reflns_theta_max 25.02
_diffrn_reflns_theta_min 2.51
_diffrn_standards_decay_% 0
_diffrn_standards_number 0
_exptl_absorpt_coefficient_mu 0.607
_exptl_absorpt_correction_T_max 0.941
_exptl_absorpt_correction_T_min 0.784
_exptl_absorpt_correction_type multi-scan
_exptl_absorpt_process_details '(SADABS; Sheldrick, 1996)'
_exptl_crystal_colour colorless
_exptl_crystal_density_diffrn 1.535
_exptl_crystal_density_method 'not measured'
_exptl_crystal_description plate
_exptl_crystal_F_000 476
_exptl_crystal_size_max 0.40
_exptl_crystal_size_mid 0.35
_exptl_crystal_size_min 0.10
_refine_diff_density_max 0.243
_refine_diff_density_min -0.327
_refine_ls_extinction_method none
_refine_ls_goodness_of_fit_ref 1.040
_refine_ls_hydrogen_treatment constr
_refine_ls_matrix_type full
_refine_ls_number_parameters 264
_refine_ls_number_reflns 3567
_refine_ls_number_restraints 0
_refine_ls_restrained_S_all 1.037
_refine_ls_R_factor_all 0.0588
_refine_ls_R_factor_gt 0.0399
_refine_ls_shift/su_max <0.001
_refine_ls_shift/su_mean 0.000
_refine_ls_structure_factor_coef Fsqd
_refine_ls_weighting_details 'calc w = 1/[\s^2^(Fo^2^)+(0.0840P)^2^] where P = (Fo^2^+2Fc^2^)/3'
_refine_ls_weighting_scheme calc
_refine_ls_wR_factor_ref 0.1050
_reflns_number_gt 2748
_reflns_number_total 3567
_reflns_threshold_expression I>2\s(I)
_cod_data_source_file ci6239.cif
_cod_data_source_block I
_cod_depositor_comments
;
The following automatic conversions were performed:
'_symmetry_cell_setting' value 'Triclinic' changed to 'triclinic'
according to '/home/saulius/struct/CIF-dictionaries/cif_core.dic'
dictionary named 'cif_core.dic' version 2.4.1 from 2010-06-29.

Automatic conversion script
Id: cif_fix_enum 1527 2010-12-29 10:47:43Z saulius 

The following automatic conversions were performed:

'_symmetry_cell_setting' value 'Triclinic' changed to 'triclinic'
according to /home/saulius/struct/CIF-dictionaries/cif_core.dic
dictionary named 'cif_core.dic' version 2.4.1 from 2010-06-29.

Automatic conversion script
Id: cif_fix_values 1715 2011-07-08 13:25:40Z adriana 
;
_cod_database_code 2202472
_cod_database_fobs_code 2202472

loop_
_symmetry_equiv_pos_as_xyz
'x, y, z'
'-x, -y, -z'

loop_
_atom_site_label
_atom_site_fract_x
_atom_site_fract_y
_atom_site_fract_z
_atom_site_U_iso_or_equiv
_atom_site_adp_type
_atom_site_calc_flag
_atom_site_refinement_flags
_atom_site_occupancy
_atom_site_disorder_assembly
_atom_site_disorder_group
_atom_site_type_symbol
Cl1 0.49679(10) 0.76588(8) 0.48951(4) 0.0536(2) Uani d . 1 . . Cl
Cl2 0.31412(11) 0.50661(9) 0.61486(4) 0.0544(2) Uani d . 1 . . Cl
Cl3 -0.03320(11) 0.17536(9) 0.55758(4) 0.0573(2) Uani d . 1 . . Cl
Cl4 -0.19612(10) 0.09529(8) 0.37237(4) 0.0558(2) Uani d . 1 . . Cl
O1 0.4191(3) 0.7739(2) 0.30108(11) 0.0549(5) Uani d . 1 . . O
O2 -0.0896(3) 0.2890(3) 0.21518(12) 0.0712(6) Uani d . 1 . . O
N1 0.1592(3) 0.5473(2) 0.23976(12) 0.0462(5) Uani d . 1 . . N
C1 0.2910(4) 0.6421(3) 0.30486(14) 0.0409(6) Uani d . 1 . . C
C2 0.2325(3) 0.5428(3) 0.37693(14) 0.0372(5) Uani d . 1 . . C
C3 0.3078(3) 0.5805(3) 0.45807(14) 0.0385(6) Uani d . 1 . . C
C4 0.2238(4) 0.4645(3) 0.51372(14) 0.0398(6) Uani d . 1 . . C
C5 0.0683(4) 0.3147(3) 0.48757(14) 0.0402(6) Uani d . 1 . . C
C6 -0.0059(4) 0.2789(3) 0.40504(15) 0.0403(6) Uani d . 1 . . C
C7 0.0789(3) 0.3952(3) 0.35112(14) 0.0384(6) Uani d . 1 . . C
C8 0.0309(4) 0.3942(3) 0.26106(16) 0.0467(6) Uani d . 1 . . C
C9 0.1645(4) 0.6001(3) 0.15810(15) 0.0466(7) Uani d . 1 . . C
C10 0.2875(4) 0.5795(4) 0.10489(17) 0.0568(7) Uani d . 1 . . C
H10 0.3666 0.5311 0.1208 0.068 Uiso calc R 1 . . H
C11 0.2946(5) 0.6322(4) 0.02529(18) 0.0657(9) Uani d . 1 . . C
H11 0.3786 0.6183 -0.0117 0.079 Uiso calc R 1 . . H
C12 0.1798(5) 0.7029(4) 0.00234(18) 0.0641(9) Uani d . 1 . . C
H12 0.1863 0.7371 -0.0505 0.077 Uiso calc R 1 . . H
C13 0.0511(4) 0.7259(3) 0.05631(17) 0.0544(7) Uani d . 1 . . C
C14 -0.0696(5) 0.8000(4) 0.0337(2) 0.0744(10) Uani d . 1 . . C
H14 -0.0657 0.8338 -0.0190 0.089 Uiso calc R 1 . . H
C15 -0.1906(6) 0.8227(5) 0.0873(3) 0.0851(11) Uani d . 1 . . C
H15 -0.2673 0.8733 0.0713 0.102 Uiso calc R 1 . . H
C16 -0.2012(5) 0.7703(5) 0.1665(2) 0.0798(10) Uani d . 1 . . C
H16 -0.2851 0.7858 0.2029 0.096 Uiso calc R 1 . . H
C17 -0.0882(4) 0.6962(4) 0.19053(19) 0.0626(8) Uani d . 1 . . C
H17 -0.0970 0.6613 0.2432 0.075 Uiso calc R 1 . . H
C18 0.0402(4) 0.6720(3) 0.13719(16) 0.0474(7) Uani d . 1 . . C
O3 0.5994(5) 0.6625(4) 0.7731(2) 0.1259(12) Uani d . 1 . . O
C19 0.7113(6) 0.9027(4) 0.7079(2) 0.0831(11) Uani d . 1 . . C
H19A 0.7192 0.8318 0.6618 0.125 Uiso calc R 1 . . H
H19B 0.8375 0.9845 0.7258 0.125 Uiso calc R 1 . . H
H19C 0.6331 0.9557 0.6913 0.125 Uiso calc R 1 . . H
C20 0.6253(5) 0.8046(4) 0.7767(2) 0.0684(9) Uani d . 1 . . C
C21 0.5669(7) 0.8878(6) 0.8460(3) 0.1204(18) Uani d . 1 . . C
H21A 0.4947 0.9419 0.8243 0.181 Uiso calc R 1 . . H
H21B 0.6789 0.9676 0.8777 0.181 Uiso calc R 1 . . H
H21C 0.4892 0.8078 0.8810 0.181 Uiso calc R 1 . . H

loop_
_atom_site_aniso_label
_atom_site_aniso_U_11
_atom_site_aniso_U_22
_atom_site_aniso_U_33
_atom_site_aniso_U_12
_atom_site_aniso_U_13
_atom_site_aniso_U_23
Cl1 0.0539(4) 0.0534(4) 0.0449(4) 0.0154(3) -0.0059(3) 0.0018(3)
Cl2 0.0648(5) 0.0729(5) 0.0335(4) 0.0364(4) -0.0010(3) 0.0104(3)
Cl3 0.0759(5) 0.0582(4) 0.0467(4) 0.0326(4) 0.0164(3) 0.0267(3)
Cl4 0.0561(4) 0.0444(4) 0.0555(4) 0.0084(3) 0.0040(3) 0.0152(3)
O1 0.0572(12) 0.0448(11) 0.0464(11) 0.0047(10) 0.0012(9) 0.0118(8)
O2 0.0739(15) 0.0580(12) 0.0472(12) -0.0058(11) -0.0144(10) 0.0117(9)
N1 0.0529(13) 0.0443(12) 0.0331(11) 0.0107(10) -0.0004(9) 0.0144(9)
C1 0.0434(15) 0.0431(14) 0.0355(14) 0.0166(12) 0.0025(10) 0.0095(10)
C2 0.0391(14) 0.0404(13) 0.0352(13) 0.0189(11) 0.0037(10) 0.0083(10)
C3 0.0387(14) 0.0459(14) 0.0354(13) 0.0221(12) 0.0023(10) 0.0056(10)
C4 0.0462(15) 0.0522(15) 0.0319(13) 0.0305(13) 0.0032(10) 0.0094(11)
C5 0.0480(15) 0.0474(14) 0.0374(14) 0.0293(13) 0.0101(11) 0.0170(11)
C6 0.0413(14) 0.0404(13) 0.0435(15) 0.0202(12) 0.0049(11) 0.0099(11)
C7 0.0397(14) 0.0418(14) 0.0368(13) 0.0187(12) 0.0040(10) 0.0120(10)
C8 0.0499(16) 0.0441(15) 0.0412(15) 0.0137(13) 0.0006(12) 0.0126(12)
C9 0.0527(16) 0.0422(14) 0.0324(14) 0.0066(13) -0.0029(11) 0.0119(10)
C10 0.0613(19) 0.0579(17) 0.0459(17) 0.0184(15) 0.0046(14) 0.0146(13)
C11 0.073(2) 0.068(2) 0.0423(17) 0.0146(17) 0.0138(15) 0.0124(14)
C12 0.074(2) 0.0605(18) 0.0366(16) 0.0059(16) -0.0028(14) 0.0185(13)
C13 0.0586(18) 0.0445(15) 0.0438(16) 0.0044(13) -0.0084(13) 0.0157(12)
C14 0.080(2) 0.064(2) 0.069(2) 0.0171(18) -0.0193(18) 0.0287(17)
C15 0.074(3) 0.080(2) 0.104(3) 0.032(2) -0.013(2) 0.030(2)
C16 0.066(2) 0.083(2) 0.093(3) 0.033(2) 0.0063(19) 0.017(2)
C17 0.060(2) 0.0660(19) 0.0534(18) 0.0169(16) -0.0002(14) 0.0155(14)
C18 0.0479(16) 0.0405(14) 0.0390(14) 0.0034(12) -0.0041(12) 0.0105(11)
O3 0.171(3) 0.092(2) 0.128(3) 0.064(2) -0.003(2) 0.0416(18)
C19 0.099(3) 0.074(2) 0.077(2) 0.036(2) 0.012(2) 0.0149(18)
C20 0.067(2) 0.065(2) 0.065(2) 0.0207(17) -0.0143(16) 0.0112(16)
C21 0.109(4) 0.122(4) 0.079(3) 0.000(3) 0.024(2) 0.005(3)

loop_
_atom_type_symbol
_atom_type_description
_atom_type_scat_dispersion_real
_atom_type_scat_dispersion_imag
_atom_type_scat_source
C C 0.0033 0.0016 'International Tables Vol C Tables 4.2.6.8 and 6.1.1.4'
H H 0.0000 0.0000 'International Tables Vol C Tables 4.2.6.8 and 6.1.1.4'
N N 0.0061 0.0033 'International Tables Vol C Tables 4.2.6.8 and 6.1.1.4'
O O 0.0106 0.0060 'International Tables Vol C Tables 4.2.6.8 and 6.1.1.4'
Cl Cl 0.1484 0.1585 'International Tables Vol C Tables 4.2.6.8 and 6.1.1.4'

loop_
_geom_angle_atom_site_label_1
_geom_angle_atom_site_label_2
_geom_angle_atom_site_label_3
_geom_angle
_geom_angle_publ_flag
C1 N1 C8 112.9(2) y
C1 N1 C9 122.8(2) y
C8 N1 C9 124.2(2) y
O1 C1 N1 125.6(2) y
O1 C1 C2 129.5(2) y
N1 C1 C2 104.9(2) ?
C7 C2 C3 121.4(2) ?
C7 C2 C1 108.8(2) ?
C3 C2 C1 129.8(2) y
C2 C3 C4 118.0(2) ?
C2 C3 Cl1 120.86(19) ?
C4 C3 Cl1 121.14(19) ?
C3 C4 C5 120.6(2) ?
C3 C4 Cl2 119.3(2) ?
C5 C4 Cl2 120.11(18) ?
C4 C5 C6 120.5(2) ?
C4 C5 Cl3 119.53(18) ?
C6 C5 Cl3 119.9(2) ?
C7 C6 C5 118.0(2) ?
C7 C6 Cl4 121.2(2) ?
C5 C6 Cl4 120.83(18) ?
C6 C7 C2 121.5(2) ?
C6 C7 C8 130.4(2) y
C2 C7 C8 108.1(2) ?
O2 C8 N1 125.5(2) y
O2 C8 C7 129.4(2) y
N1 C8 C7 105.1(2) ?
C10 C9 C18 122.8(2) ?
C10 C9 N1 119.1(3) ?
C18 C9 N1 118.2(2) ?
C9 C10 C11 119.4(3) ?
C9 C10 H10 120.3 ?
C11 C10 H10 120.3 ?
C12 C11 C10 120.3(3) ?
C12 C11 H11 119.9 ?
C10 C11 H11 119.9 ?
C11 C12 C13 121.6(3) ?
C11 C12 H12 119.2 ?
C13 C12 H12 119.2 ?
C12 C13 C14 122.5(3) ?
C12 C13 C18 119.1(3) ?
C14 C13 C18 118.4(3) ?
C15 C14 C13 121.4(3) ?
C15 C14 H14 119.3 ?
C13 C14 H14 119.3 ?
C14 C15 C16 120.3(4) ?
C14 C15 H15 119.8 ?
C16 C15 H15 119.8 ?
C17 C16 C15 120.2(4) ?
C17 C16 H16 119.9 ?
C15 C16 H16 119.9 ?
C16 C17 C18 121.2(3) ?
C16 C17 H17 119.4 ?
C18 C17 H17 119.4 ?
C17 C18 C9 124.5(2) ?
C17 C18 C13 118.6(3) ?
C9 C18 C13 116.9(3) ?
C20 C19 H19A 109.5 ?
C20 C19 H19B 109.5 ?
H19A C19 H19B 109.5 ?
C20 C19 H19C 109.5 ?
H19A C19 H19C 109.5 ?
H19B C19 H19C 109.5 ?
O3 C20 C19 120.0(4) ?
O3 C20 C21 123.5(4) ?
C19 C20 C21 116.5(3) ?
C20 C21 H21A 109.5 ?
C20 C21 H21B 109.5 ?
H21A C21 H21B 109.5 ?
C20 C21 H21C 109.5 ?
H21A C21 H21C 109.5 ?
H21B C21 H21C 109.5 ?

loop_
_geom_bond_atom_site_label_1
_geom_bond_atom_site_label_2
_geom_bond_site_symmetry_2
_geom_bond_distance
_geom_bond_publ_flag
Cl1 C3 . 1.716(3) y
Cl2 C4 . 1.715(2) y
Cl3 C5 . 1.713(2) y
Cl4 C6 . 1.715(3) y
O1 C1 . 1.190(3) y
O2 C8 . 1.192(3) y
N1 C1 . 1.394(3) y
N1 C8 . 1.396(3) y
N1 C9 . 1.441(3) y
C1 C2 . 1.494(3) ?
C2 C7 . 1.379(3) ?
C2 C3 . 1.381(3) ?
C3 C4 . 1.394(3) ?
C4 C5 . 1.398(4) ?
C5 C6 . 1.400(3) ?
C6 C7 . 1.376(3) ?
C7 C8 . 1.497(3) ?
C9 C10 . 1.353(4) ?
C9 C18 . 1.414(4) ?
C10 C11 . 1.407(4) ?
C10 H10 . 0.93 ?
C11 C12 . 1.352(5) ?
C11 H11 . 0.93 ?
C12 C13 . 1.403(4) ?
C12 H12 . 0.93 ?
C13 C14 . 1.412(5) ?
C13 C18 . 1.429(4) ?
C14 C15 . 1.352(5) ?
C14 H14 . 0.93 ?
C15 C16 . 1.399(5) ?
C15 H15 . 0.93 ?
C16 C17 . 1.369(4) ?
C16 H16 . 0.93 ?
C17 C18 . 1.399(4) ?
C17 H17 . 0.93 ?
O3 C20 . 1.206(4) y
C19 C20 . 1.474(5) y
C19 H19A . 0.96 ?
C19 H19B . 0.96 ?
C19 H19C . 0.96 ?
C20 C21 . 1.478(5) y
C21 H21A . 0.96 ?
C21 H21B . 0.96 ?
C21 H21C . 0.96 ?

loop_
_geom_hbond_atom_site_label_D
_geom_hbond_atom_site_label_H
_geom_hbond_atom_site_label_A
_geom_hbond_site_symmetry_A
_geom_hbond_distance_DH
_geom_hbond_distance_HA
_geom_hbond_distance_DA
_geom_hbond_angle_DHA
_geom_hbond_publ_flag
C19 H19A Cg1 2_666 0.96 3.21 4.101(4) 156 y
C21 H21B Cg2 2_676 0.96 3.12 3.831(5) 132 y
C21 H21B Cg3 2_676 0.96 3.05 3.913(6) 151 y

loop_
_geom_torsion_atom_site_label_1
_geom_torsion_atom_site_label_2
_geom_torsion_atom_site_label_3
_geom_torsion_atom_site_label_4
_geom_torsion
_geom_torsion_publ_flag
C8 N1 C1 O1 176.8(3) ?
C9 N1 C1 O1 0.3(4) ?
C8 N1 C1 C2 -3.8(3) ?
C9 N1 C1 C2 179.6(2) ?
O1 C1 C2 C7 -178.1(3) ?
N1 C1 C2 C7 2.6(3) ?
O1 C1 C2 C3 2.3(5) ?
N1 C1 C2 C3 -177.0(2) ?
C7 C2 C3 C4 0.0(3) ?
C1 C2 C3 C4 179.5(2) ?
C7 C2 C3 Cl1 -179.10(19) ?
C1 C2 C3 Cl1 0.4(4) ?
C2 C3 C4 C5 0.2(3) ?
Cl1 C3 C4 C5 179.21(18) ?
C2 C3 C4 Cl2 179.71(18) ?
Cl1 C3 C4 Cl2 -1.2(3) ?
C3 C4 C5 C6 -0.2(4) ?
Cl2 C4 C5 C6 -179.71(19) ?
C3 C4 C5 Cl3 -179.45(18) ?
Cl2 C4 C5 Cl3 1.0(3) ?
C4 C5 C6 C7 0.0(4) ?
Cl3 C5 C6 C7 179.33(19) ?
C4 C5 C6 Cl4 179.82(19) ?
Cl3 C5 C6 Cl4 -0.9(3) ?
C5 C6 C7 C2 0.1(4) ?
Cl4 C6 C7 C2 -179.70(19) ?
C5 C6 C7 C8 -178.9(2) ?
Cl4 C6 C7 C8 1.4(4) ?
C3 C2 C7 C6 -0.1(4) ?
C1 C2 C7 C6 -179.7(2) ?
C3 C2 C7 C8 179.1(2) ?
C1 C2 C7 C8 -0.5(3) ?
C1 N1 C8 O2 -176.8(3) ?
C9 N1 C8 O2 -0.2(5) ?
C1 N1 C8 C7 3.5(3) ?
C9 N1 C8 C7 -179.9(2) ?
C6 C7 C8 O2 -2.4(5) ?
C2 C7 C8 O2 178.6(3) ?
C6 C7 C8 N1 177.3(3) ?
C2 C7 C8 N1 -1.7(3) ?
C1 N1 C9 C10 81.4(3) y
C8 N1 C9 C10 -94.8(3) y
C1 N1 C9 C18 -98.4(3) y
C8 N1 C9 C18 85.5(3) y
C18 C9 C10 C11 0.4(4) ?
N1 C9 C10 C11 -179.4(2) ?
C9 C10 C11 C12 0.1(4) ?
C10 C11 C12 C13 -0.1(5) ?
C11 C12 C13 C14 179.8(3) ?
C11 C12 C13 C18 -0.5(4) ?
C12 C13 C14 C15 -179.1(3) ?
C18 C13 C14 C15 1.1(5) ?
C13 C14 C15 C16 -1.0(6) ?
C14 C15 C16 C17 0.3(6) ?
C15 C16 C17 C18 0.4(5) ?
C16 C17 C18 C9 178.5(3) ?
C16 C17 C18 C13 -0.2(4) ?
C10 C9 C18 C17 -179.6(3) ?
N1 C9 C18 C17 0.1(4) ?
C10 C9 C18 C13 -0.9(4) ?
N1 C9 C18 C13 178.9(2) ?
C12 C13 C18 C17 179.8(3) ?
C14 C13 C18 C17 -0.5(4) ?
C12 C13 C18 C9 0.9(4) ?
C14 C13 C18 C9 -179.3(2) ?

loop_
_cod_related_entry_id
_cod_related_entry_database
_cod_related_entry_code
1 ChemSpider 21131678
